data_1528941
loop_
_publ_author_name
'Troyanov, S.I.'
'Burtsev, A.V.'
'Kemnitz, E.'

_publ_section_title
;
 Synthesis and structure of fullerene halides in the C60-(Ti Cl4 + Br2)
 system: molecular structures of (C60 Cl5)2, C60 X6, C60 X8, and C60 X24
 (X = Cl, Br)
;
_journal_name_full Kristallografiya
_journal_page_first 268
_journal_page_last 275
_journal_volume 54
_journal_year 2009
_chemical_formula_sum 'C60 Cl6'
_space_group_IT_number 61
_symmetry_space_group_name_Hall '-P 2ac 2ab'
_symmetry_space_group_name_H-M 'P b c a'
_cell_angle_alpha 90
_cell_angle_beta 90
_cell_angle_gamma 90
_cell_formula_units_Z 16
_cell_length_a 17.1965
_cell_length_b 39.918
_cell_length_c 19.5617
_cell_volume 13428.127
_citation_journal_id_ASTM KRISAJ
_cod_data_source_file Troyanov_KRISAJ_2009_1708.cif
_cod_data_source_block C60Cl6
_cod_original_cell_volume 13428.13
_cod_database_code 1528941

loop_
_symmetry_equiv_pos_as_xyz
x,y,z
-x+1/2,-y,z+1/2
x+1/2,-y+1/2,-z
-x,y+1/2,-z+1/2
-x,-y,-z
x-1/2,y,-z-1/2
-x-1/2,y-1/2,z
x,-y-1/2,z-1/2

loop_
_atom_site_label
_atom_site_type_symbol
_atom_site_fract_x
_atom_site_fract_y
_atom_site_fract_z
_atom_site_occupancy
_atom_site_U_iso_or_equiv
C120 C 0.0448 -0.0253 0.6093 1 0.0
C84 C 0.1943 -0.09785 0.6798 1 0.0
C108 C 0.1009 -0.06177 0.5284 1 0.0
C103 C 0.1619 -0.06584 0.4836 1 0.0
C9 C 0.2615 0.298 0.273 1 0.0
C80 C 0.288 -0.06114 0.7706 1 0.0
C35 C -0.0591 0.20469 0.3643 1 0.0
C45 C 0.0084 0.32343 0.4798 1 0.0
C94 C 0.4032 0.01809 0.5232 1 0.0
Cl5 Cl -0.14357 0.17723 0.35685 1 0.0
Cl7 Cl 0.0009 0.1359 0.3756 0.209 0.0
C75 C 0.3938 -0.06696 0.6964 1 0.0
C79 C 0.3352 0.02895 0.7479 1 0.0
C58 C -0.0449 0.29536 0.4776 1 0.0
C64 C 0.2216 0.06191 0.5582 1 0.0
C48 C 0.087 0.34848 0.3134 1 0.0
C31 C 0.1245 0.24116 0.2058 1 0.0
C88 C 0.0973 -0.00175 0.503 1 0.0
C34 C 0.1976 0.32035 0.2564 1 0.0
C95 C 0.2976 -0.10444 0.6057 1 0.0
C1 C 0.0175 0.20767 0.5043 1 0.0
C87 C 0.2268 -0.10298 0.5668 1 0.0
C115 C 0.1215 0.05709 0.6525 1 0.0
C107 C 0.0663 -0.057 0.6432 1 0.0
C26 C 0.2087 0.25319 0.5307 1 0.0
C78 C 0.4012 -0.03555 0.7296 1 0.0
Cl3 Cl 0.05093 0.16089 0.19025 1 0.0
C42 C 0.27 0.30688 0.4533 1 0.0
C56 C 0.226 0.18632 0.3367 1 0.0
C25 C 0.0346 0.33046 0.2721 1 0.0
C17 C 0.2637 0.23609 0.276 1 0.0
C18 C 0.1739 0.26859 0.2054 1 0.0
C7 C 0.1568 0.22487 0.53 1 0.0
C100 C 0.2774 -0.10103 0.6766 1 0.0
C69 C 0.3362 -0.03146 0.776 1 0.0
C105 C 0.1001 -0.0784 0.5938 1 0.0
Cl4 Cl 0.2819 0.14823 0.31897 1 0.0
C22 C 0.0094 0.2192 0.2533 1 0.0
C118 C 0.429 -0.00758 0.6933 1 0.0
C52 C 0.3 0.27357 0.4442 1 0.0
Cl10 Cl 0.3925 0.0866 0.461 0.15 0.0
C86 C 0.1991 0.03481 0.7554 1 0.0
C63 C 0.3219 -0.01213 0.4504 1 0.0
C71 C 0.3035 8e-05 0.7829 1 0.0
C104 C 0.1031 0.02982 0.5365 1 0.0
C19 C 0.267 0.32335 0.3865 1 0.0
C77 C 0.3373 0.06503 0.6203 1 0.0
Cl12 Cl 0.28506 0.08752 0.80374 1 0.0
C10 C -0.0253 0.26532 0.5106 1 0.0
C90 C 0.4304 0.01927 0.5873 1 0.0
Cl2 Cl -0.02424 0.17618 0.56284 1 0.0
C24 C 0.0509 0.19041 0.4436 1 0.0
C2 C 0.0122 0.27866 0.2218 1 0.0
C23 C 0.0781 0.3213 0.5142 1 0.0
C91 C 0.0949 -0.0558 0.7082 1 0.0
C81 C 0.2009 0.06571 0.628 1 0.0
C68 C 0.0841 0.0063 0.7091 1 0.0
Cl1 Cl 0.227 0.16228 0.54049 1 0.0
C40 C 0.247 0.26612 0.241 1 0.0
C106 C 0.1937 -0.03718 0.4469 1 0.0
C97 C 0.392 -0.0131 0.4892 1 0.0
C12 C 0.0142 0.18701 0.3819 1 0.0
C73 C 0.1731 -0.0253 0.7834 1 0.0
C3 C 0.0785 0.22926 0.538 1 0.0
C46 C 0.2957 0.29957 0.3368 1 0.0
C70 C 0.2211 0.003 0.7875 1 0.0
C112 C 0.4103 0.04553 0.6402 1 0.0
C67 C 0.208 -0.05806 0.7734 1 0.0
C13 C -0.0346 0.31687 0.3028 1 0.0
C113 C 0.1317 0.03511 0.7178 1 0.0
C16 C 0.1923 0.197 0.4869 1 0.0
C32 C 0.2065 0.34437 0.3716 1 0.0
C114 C 0.2706 0.06845 0.6672 1 0.0
C61 C 0.3435 0.04386 0.4951 1 0.0
C4 C 0.0485 0.2627 0.5458 1 0.0
C30 C -0.0409 0.23354 0.4793 1 0.0
C66 C 0.4137 -0.07096 0.6267 1 0.0
C49 C 0.3151 0.26864 0.373 1 0.0
C109 C 0.0824 0.03317 0.6043 1 0.0
C50 C 0.0723 0.35285 0.3847 1 0.0
Cl11 Cl 0.0648 0.09523 0.6689 1 0.0
C11 C 0.0645 0.3072 0.2221 1 0.0
C59 C 0.3007 0.2373 0.3425 1 0.0
C37 C 0.1695 0.34332 0.3042 1 0.0
C15 C 0.2116 0.31282 0.5014 1 0.0
C44 C 0.0739 0.17533 0.3307 1 0.0
C119 C 0.0657 -0.02932 0.5398 1 0.0
C98 C 0.3637 -0.08985 0.5825 1 0.0
C29 C 0.0995 0.29026 0.5491 1 0.0
C93 C 0.2273 -0.08678 0.5026 1 0.0
C72 C 0.2888 0.021 0.4572 1 0.0
C43 C 0.2131 0.20804 0.2731 1 0.0
Cl9 Cl 0.3851 0.0751 0.4376 0.85 0.0
C38 C 0.004 0.33971 0.4133 1 0.0
C33 C 0.1339 0.18588 0.4352 1 0.0
C36 C 0.0711 0.19134 0.2578 1 0.0
Cl8 Cl 0.13096 0.08448 0.45138 1 0.0
Cl14 Cl 0.3008 0.11919 0.668 0.5 0.0
C111 C 0.4128 -0.04373 0.5227 1 0.0
C14 C 0.0411 0.24648 0.2142 1 0.0
C96 C 0.1038 -0.0239 0.745 1 0.0
C27 C 0.2689 0.24669 0.4811 1 0.0
C99 C 0.1605 -0.07696 0.7271 1 0.0
C110 C 0.3636 -0.07249 0.5148 1 0.0
C21 C 0.1483 0.33492 0.4849 1 0.0
C20 C -0.0919 0.26259 0.3812 1 0.0
C60 C -0.0796 0.29377 0.4113 1 0.0
Cl13 Cl 0.49544 0.0725 0.65337 1 0.0
C101 C 0.3963 0.02448 0.704 1 0.0
C41 C -0.0476 0.22481 0.299 1 0.0
C47 C 0.272 0.21022 0.3814 1 0.0
C5 C 0.1489 0.17928 0.3681 1 0.0
C83 C 0.3236 -0.08292 0.7209 1 0.0
C89 C 0.2725 0.05478 0.7398 1 0.0
C55 C 0.1447 0.21013 0.2399 1 0.0
Cl6 Cl 0.05145 0.12887 0.32737 0.791 0.0
C65 C 0.2962 -0.07169 0.4784 1 0.0
C117 C 0.4422 -0.04216 0.5895 1 0.0
C53 C 0.1452 0.35044 0.4205 1 0.0
C62 C 0.2096 0.02375 0.4606 1 0.0
C82 C 0.3028 0.05966 0.5544 1 0.0
C102 C 0.4491 -0.01152 0.6226 1 0.0
C39 C 0.181 0.28505 0.5411 1 0.0
C8 C -0.0746 0.23217 0.4166 1 0.0
C92 C 0.1627 -0.09884 0.6114 1 0.0
C28 C 0.1436 0.30226 0.2138 1 0.0
C6 C -0.0487 0.2845 0.2711 1 0.0
C51 C -0.076 0.2581 0.3086 1 0.0
Cl15 Cl 0.3538 0.11322 0.6255 0.5 0.0
C85 C 0.2748 -0.04022 0.4439 1 0.0
C116 C 0.0538 0.0045 0.641 1 0.0
C54 C -0.0499 0.32133 0.3724 1 0.0
C76 C 0.168 0.04959 0.5041 1 0.0
C57 C 0.2573 0.21505 0.4504 1 0.0
C74 C 0.1611 -0.00563 0.4575 1 0.0
